data_1556472
loop_
_publ_author_name
'Ortu, F.'
'Zhu, H.'
'Boulon, M.-E.'
'Mills, D.P.'

_publ_section_title
;
 Synthesis and Reactivity of a Cerium(III) Scorpionate Complex Containing
 a Redox Non-Innocent 2,2'-Bipyridine Ligand
;
_journal_name_full Inorganics
_journal_page_first 534
_journal_page_last 553
_journal_paper_doi 10.3390/inorganics3040534
_journal_volume 3
_journal_year 2015
_chemical_formula_moiety 'C35 H51 B2 Ce N14, C7 H8'
_chemical_formula_sum 'C42 H59 B2 Ce N14'
_chemical_formula_weight 921.77
_space_group_crystal_system triclinic
_space_group_IT_number 2
_space_group_name_Hall '-P 1'
_space_group_name_H-M_alt 'P -1'
_atom_sites_solution_hydrogens geom
_cell_angle_alpha 70.037(9)
_cell_angle_beta 85.302(8)
_cell_angle_gamma 81.302(7)
_cell_formula_units_Z 2
_cell_length_a 11.1262(9)
_cell_length_b 14.6920(14)
_cell_length_c 14.7874(14)
_cell_measurement_reflns_used 5725
_cell_measurement_temperature 150(1)
_cell_measurement_theta_max 27.8380
_cell_measurement_theta_min 3.6400
_cell_volume 2244.7(4)
_computing_cell_refinement
;
CrysAlisPro, Agilent Technologies,
Version 1.171.36.32 (release 02-08-2013 CrysAlis171 .NET)
(compiled Aug  2 2013,16:46:58)
;
_computing_data_collection
;
CrysAlisPro, Agilent Technologies,
Version 1.171.36.32 (release 02-08-2013 CrysAlis171 .NET)
(compiled Aug  2 2013,16:46:58)
;
_computing_data_reduction
;
CrysAlisPro, Agilent Technologies,
Version 1.171.36.32 (release 02-08-2013 CrysAlis171 .NET)
(compiled Aug  2 2013,16:46:58)
;
_computing_molecular_graphics 'Olex2 (Dolomanov et al., 2009)'
_computing_publication_material 'Olex2 (Dolomanov et al., 2009)'
_computing_structure_refinement 'ShelXL (Sheldrick, 2015)'
_computing_structure_solution 'ShelXS (Sheldrick, 2008)'
_diffrn_ambient_temperature 150(1)
_diffrn_detector_area_resol_mean 8.0714
_diffrn_measured_fraction_theta_full 0.996
_diffrn_measured_fraction_theta_max 0.996
_diffrn_measurement_details
;
#__ type_ start__ end____ width___ exp.time_
  1 omega    2.00   62.00   1.0000  165.0000
omega____ theta____ kappa____ phi______ frames
    -       19.8682   57.0000  -30.0000 60

#__ type_ start__ end____ width___ exp.time_
  2 omega    1.00   79.00   1.0000  165.0000
omega____ theta____ kappa____ phi______ frames
    -       19.8682   77.0000 -150.0000 78

#__ type_ start__ end____ width___ exp.time_
  3 omega   37.00   63.00   1.0000  165.0000
omega____ theta____ kappa____ phi______ frames
    -       19.8682  -99.0000  -30.0000 26

#__ type_ start__ end____ width___ exp.time_
  4 omega  -53.00   47.00   1.0000  165.0000
omega____ theta____ kappa____ phi______ frames
    -       19.8682  -37.0000   60.0000 100

#__ type_ start__ end____ width___ exp.time_
  5 omega   21.00   74.00   1.0000  165.0000
omega____ theta____ kappa____ phi______ frames
    -       19.8682 -118.0000  151.0000 53

#__ type_ start__ end____ width___ exp.time_
  6 omega  -52.00   46.00   1.0000  165.0000
omega____ theta____ kappa____ phi______ frames
    -       19.8682  -37.0000  -30.0000 98
;
_diffrn_measurement_device_type 'SuperNova, Single source at offset, Eos'
_diffrn_measurement_method '\w scans'
_diffrn_orient_matrix_UB_11 -0.0064008000
_diffrn_orient_matrix_UB_12 0.0298472000
_diffrn_orient_matrix_UB_13 -0.0489230000
_diffrn_orient_matrix_UB_21 0.0528737000
_diffrn_orient_matrix_UB_22 -0.0271213000
_diffrn_orient_matrix_UB_23 -0.0128077000
_diffrn_orient_matrix_UB_31 -0.0364289000
_diffrn_orient_matrix_UB_32 -0.0325324000
_diffrn_orient_matrix_UB_33 -0.0070465000
_diffrn_radiation_monochromator mirror
_diffrn_radiation_type MoK\a
_diffrn_radiation_wavelength 0.71073
_diffrn_reflns_av_R_equivalents 0.0954
_diffrn_reflns_av_unetI/netI 0.1388
_diffrn_reflns_Laue_measured_fraction_full 0.996
_diffrn_reflns_Laue_measured_fraction_max 0.996
_diffrn_reflns_limit_h_max 13
_diffrn_reflns_limit_h_min -12
_diffrn_reflns_limit_k_max 16
_diffrn_reflns_limit_k_min -17
_diffrn_reflns_limit_l_max 13
_diffrn_reflns_limit_l_min -17
_diffrn_reflns_number 15541
_diffrn_reflns_point_group_measured_fraction_full 0.996
_diffrn_reflns_point_group_measured_fraction_max 0.996
_diffrn_reflns_theta_full 25.242
_diffrn_reflns_theta_max 25.350
_diffrn_reflns_theta_min 3.131
_diffrn_source 'SuperNova (Mo) X-ray Source'
_exptl_absorpt_coefficient_mu 1.061
_exptl_absorpt_correction_T_max 1.000
_exptl_absorpt_correction_T_min 0.806
_exptl_absorpt_correction_type gaussian
_exptl_absorpt_process_details
;
CrysAlisPro, Agilent Technologies,
Version 1.171.36.32 (release 02-08-2013 CrysAlis171 .NET)
(compiled Aug  2 2013,16:46:58)
Numerical absorption correction based on gaussian integration over
			a multifaceted crystal model
;
_exptl_crystal_colour yellow
_exptl_crystal_density_diffrn 1.364
_exptl_crystal_description block
_exptl_crystal_F_000 954
_exptl_crystal_size_max 0.171
_exptl_crystal_size_mid 0.1522
_exptl_crystal_size_min 0.0945
_refine_diff_density_max 3.588
_refine_diff_density_min -1.670
_refine_diff_density_rms 0.159
_refine_ls_extinction_coef .
_refine_ls_extinction_method none
_refine_ls_goodness_of_fit_ref 1.037
_refine_ls_hydrogen_treatment constr
_refine_ls_matrix_type full
_refine_ls_number_parameters 547
_refine_ls_number_reflns 8201
_refine_ls_number_restraints 51
_refine_ls_restrained_S_all 1.046
_refine_ls_R_factor_all 0.0845
_refine_ls_R_factor_gt 0.0642
_refine_ls_shift/su_max 0.001
_refine_ls_shift/su_mean 0.000
_refine_ls_structure_factor_coef Fsqd
_refine_ls_weighting_details 'w=1/[\s^2^(Fo^2^)+(0.0495P)^2^] where P=(Fo^2^+2Fc^2^)/3'
_refine_ls_weighting_scheme calc
_refine_ls_wR_factor_gt 0.1312
_refine_ls_wR_factor_ref 0.1414
_reflns_Friedel_coverage 0.000
_reflns_Friedel_fraction_full .
_reflns_Friedel_fraction_max .
_reflns_number_gt 6502
_reflns_number_total 8201
_reflns_threshold_expression 'I > 2\s(I)'
_cod_data_source_file Inorganics-2015-3-524.cif
_cod_data_source_block 1
_cod_database_code 1556472
_shelx_space_group_comment
;
The symmetry employed for this shelxl refinement is uniquely defined
by the following loop, which should always be used as a source of
symmetry information in preference to the above space-group names.
They are only intended as comments.
;

loop_
_space_group_symop_operation_xyz
'x, y, z'
'-x, -y, -z'

loop_
_atom_site_label
_atom_site_type_symbol
_atom_site_fract_x
_atom_site_fract_y
_atom_site_fract_z
_atom_site_U_iso_or_equiv
_atom_site_adp_type
_atom_site_occupancy
_atom_site_site_symmetry_order
_atom_site_calc_flag
_atom_site_refinement_flags_posn
_atom_site_refinement_flags_adp
_atom_site_refinement_flags_occupancy
_atom_site_disorder_assembly
_atom_site_disorder_group
Ce1 Ce 0.68831(3) 0.81119(2) 0.84045(2) 0.01485(12) Uani 1 1 d . . . . .
N1 N 0.6974(4) 0.5600(4) 0.9486(3) 0.0178(11) Uani 1 1 d . . . . .
N2 N 0.7079(4) 0.6242(4) 0.8562(3) 0.0182(11) Uani 1 1 d . . . . .
N3 N 0.6369(4) 0.6476(4) 1.0696(3) 0.0185(12) Uani 1 1 d . . . . .
N4 N 0.5913(4) 0.7364(3) 1.0096(3) 0.0171(11) Uani 1 1 d . . . . .
N5 N 0.8567(4) 0.6211(4) 1.0166(3) 0.0161(11) Uani 1 1 d . . . . .
N6 N 0.8731(4) 0.7093(4) 0.9465(3) 0.0160(11) Uani 1 1 d . . . . .
N7 N 0.6413(4) 1.0615(4) 0.7335(3) 0.0191(12) Uani 1 1 d . . . . .
N8 N 0.5710(4) 0.9889(4) 0.7805(3) 0.0202(12) Uani 1 1 d . . . . .
N9 N 0.8604(4) 0.9929(4) 0.7061(3) 0.0208(12) Uani 1 1 d . . . . .
N10 N 0.8545(4) 0.8951(4) 0.7281(3) 0.0182(11) Uani 1 1 d . . . . .
N11 N 0.7942(4) 1.0163(4) 0.8630(3) 0.0162(11) Uani 1 1 d . . . . .
N12 N 0.7634(4) 0.9279(4) 0.9222(3) 0.0169(11) Uani 1 1 d . . . . .
N13 N 0.6266(4) 0.8390(4) 0.6815(3) 0.0226(12) Uani 1 1 d . . . . .
N14 N 0.5296(4) 0.7996(4) 0.7355(3) 0.0240(13) Uani 1 1 d . . . . .
C1 C 0.6635(5) 0.4768(4) 0.9476(4) 0.0189(13) Uani 1 1 d . . . . .
C2 C 0.6553(5) 0.4851(5) 0.8537(4) 0.0244(15) Uani 1 1 d . . . . .
H2 H 0.6346 0.4381 0.8308 0.029 Uiso 1 1 calc R . . . .
C3 C 0.6834(5) 0.5758(5) 0.7994(4) 0.0216(14) Uani 1 1 d . . . . .
C4 C 0.6404(6) 0.3942(5) 1.0352(4) 0.0296(16) Uani 1 1 d . . . . .
H4A H 0.7146 0.3673 1.0689 0.044 Uiso 1 1 calc GR . . . .
H4B H 0.6105 0.3449 1.0175 0.044 Uiso 1 1 calc GR . . . .
H4C H 0.5809 0.4170 1.0762 0.044 Uiso 1 1 calc GR . . . .
C5 C 0.6887(7) 0.6190(5) 0.6938(4) 0.0354(18) Uani 1 1 d . . . . .
H5A H 0.7152 0.5685 0.6663 0.053 Uiso 1 1 calc GR . . . .
H5B H 0.7450 0.6662 0.6748 0.053 Uiso 1 1 calc GR . . . .
H5C H 0.6095 0.6504 0.6714 0.053 Uiso 1 1 calc GR . . . .
C6 C 0.5888(5) 0.6336(5) 1.1586(4) 0.0220(15) Uani 1 1 d . . . . .
C7 C 0.5112(6) 0.7148(5) 1.1563(4) 0.0254(16) Uani 1 1 d . . . . .
H7 H 0.4644 0.7256 1.2077 0.031 Uiso 1 1 calc R . . . .
C8 C 0.5151(5) 0.7778(5) 1.0638(4) 0.0190(14) Uani 1 1 d . . . . .
C9 C 0.6189(6) 0.5423(5) 1.2412(4) 0.0352(18) Uani 1 1 d . . . . .
H9A H 0.5909 0.4888 1.2295 0.053 Uiso 1 1 calc GR . . . .
H9B H 0.5800 0.5500 1.2990 0.053 Uiso 1 1 calc GR . . . .
H9C H 0.7055 0.5292 1.2484 0.053 Uiso 1 1 calc GR . . . .
C10 C 0.4531(6) 0.8777(5) 1.0230(5) 0.0318(16) Uani 1 1 d . . . . .
H10A H 0.5010 0.9142 0.9697 0.048 Uiso 1 1 calc GR . . . .
H10B H 0.4427 0.9084 1.0714 0.048 Uiso 1 1 calc GR . . . .
H10C H 0.3749 0.8757 1.0012 0.048 Uiso 1 1 calc GR . . . .
C11 C 0.9568(5) 0.5830(5) 1.0673(4) 0.0199(14) Uani 1 1 d . . . . .
C12 C 1.0407(5) 0.6475(5) 1.0315(4) 0.0193(14) Uani 1 1 d . . . . .
H12 H 1.1188 0.6409 1.0531 0.023 Uiso 1 1 calc R . . . .
C13 C 0.9866(5) 0.7224(5) 0.9584(4) 0.0180(14) Uani 1 1 d . . . . .
C14 C 0.9720(6) 0.4872(5) 1.1452(4) 0.0260(15) Uani 1 1 d . . . . .
H14A H 0.9214 0.4909 1.1999 0.039 Uiso 1 1 calc GR . . . .
H14B H 1.0555 0.4704 1.1631 0.039 Uiso 1 1 calc GR . . . .
H14C H 0.9489 0.4383 1.1230 0.039 Uiso 1 1 calc GR . . . .
C15 C 1.0429(5) 0.8093(5) 0.8970(4) 0.0244(15) Uani 1 1 d . . . . .
H15A H 1.0691 0.8015 0.8363 0.037 Uiso 1 1 calc GR . . . .
H15B H 1.1116 0.8158 0.9285 0.037 Uiso 1 1 calc GR . . . .
H15C H 0.9843 0.8667 0.8866 0.037 Uiso 1 1 calc GR . . . .
C16 C 0.5736(6) 1.1376(5) 0.6753(4) 0.0289(16) Uani 1 1 d . . . . .
C17 C 0.4577(6) 1.1168(5) 0.6849(4) 0.0298(16) Uani 1 1 d . . . . .
H17 H 0.3905 1.1573 0.6533 0.036 Uiso 1 1 calc R . . . .
C18 C 0.4590(5) 1.0258(5) 0.7493(4) 0.0231(15) Uani 1 1 d . . . . .
C19 C 0.6230(7) 1.2273(5) 0.6122(5) 0.0411(19) Uani 1 1 d . . . . .
H19A H 0.6596 1.2557 0.6509 0.062 Uiso 1 1 calc GR . . . .
H19B H 0.5582 1.2733 0.5769 0.062 Uiso 1 1 calc GR . . . .
H19C H 0.6831 1.2108 0.5679 0.062 Uiso 1 1 calc GR . . . .
C20 C 0.3546(6) 0.9691(5) 0.7864(5) 0.0321(17) Uani 1 1 d . . . . .
H20A H 0.3846 0.9025 0.8214 0.048 Uiso 1 1 calc GR . . . .
H20B H 0.3086 0.9714 0.7334 0.048 Uiso 1 1 calc GR . . . .
H20C H 0.3034 0.9970 0.8283 0.048 Uiso 1 1 calc GR . . . .
C21 C 0.9532(6) 1.0178(5) 0.6423(4) 0.0269(16) Uani 1 1 d . . . . .
C22 C 1.0056(6) 0.9365(5) 0.6242(4) 0.0273(16) Uani 1 1 d . . . . .
H22 H 1.0725 0.9322 0.5831 0.033 Uiso 1 1 calc R . . . .
C23 C 0.9422(5) 0.8612(5) 0.6776(4) 0.0181(13) Uani 1 1 d . . . . .
C24 C 0.9852(7) 1.1188(5) 0.6037(5) 0.046(2) Uani 1 1 d . . . . .
H24A H 0.9134 1.1639 0.5812 0.070 Uiso 1 1 calc GR . . . .
H24B H 1.0437 1.1239 0.5513 0.070 Uiso 1 1 calc GR . . . .
H24C H 1.0193 1.1339 0.6537 0.070 Uiso 1 1 calc GR . . . .
C25 C 0.9600(6) 0.7580(5) 0.6843(4) 0.0313(16) Uani 1 1 d . . . . .
H25A H 0.9194 0.7205 0.7418 0.047 Uiso 1 1 calc GR . . . .
H25B H 1.0453 0.7344 0.6865 0.047 Uiso 1 1 calc GR . . . .
H25C H 0.9268 0.7518 0.6291 0.047 Uiso 1 1 calc GR . . . .
C26 C 0.8466(5) 1.0596(5) 0.9139(4) 0.0190(14) Uani 1 1 d . . . . .
C27 C 0.8503(5) 0.9991(5) 1.0063(4) 0.0211(14) Uani 1 1 d . . . . .
H27 H 0.8821 1.0093 1.0578 0.025 Uiso 1 1 calc R . . . .
C28 C 0.7971(5) 0.9193(4) 1.0088(4) 0.0156(13) Uani 1 1 d . . . . .
C29 C 0.8869(6) 1.1567(5) 0.8710(4) 0.0302(17) Uani 1 1 d . . . . .
H29A H 0.9384 1.1583 0.8153 0.045 Uiso 1 1 calc GR . . . .
H29B H 0.9312 1.1698 0.9172 0.045 Uiso 1 1 calc GR . . . .
H29C H 0.8172 1.2055 0.8524 0.045 Uiso 1 1 calc GR . . . .
C30 C 0.7787(5) 0.8339(5) 1.0969(4) 0.0215(15) Uani 1 1 d . . . . .
H30A H 0.8337 0.8303 1.1451 0.032 Uiso 1 1 calc GR . . . .
H30B H 0.7940 0.7750 1.0810 0.032 Uiso 1 1 calc GR . . . .
H30C H 0.6964 0.8415 1.1212 0.032 Uiso 1 1 calc GR . . . .
C31 C 0.6022(6) 0.8692(5) 0.5895(4) 0.0246(15) Uani 1 1 d . . . . .
C32 C 0.4883(6) 0.8487(5) 0.5809(4) 0.0313(17) Uani 1 1 d . . . . .
H32 H 0.4483 0.8614 0.5242 0.038 Uiso 1 1 calc R . . . .
C33 C 0.4459(6) 0.8057(5) 0.6728(4) 0.0271(16) Uani 1 1 d . . . . .
C34 C 0.6927(6) 0.9142(6) 0.5150(4) 0.041(2) Uani 1 1 d . . . . .
H34A H 0.7534 0.9343 0.5441 0.061 Uiso 1 1 calc GR . . . .
H34B H 0.6528 0.9701 0.4668 0.061 Uiso 1 1 calc GR . . . .
H34C H 0.7307 0.8675 0.4858 0.061 Uiso 1 1 calc GR . . . .
C35 C 0.3281(6) 0.7668(6) 0.7026(5) 0.046(2) Uani 1 1 d . . . . .
H35A H 0.2678 0.8171 0.7122 0.069 Uiso 1 1 calc GR . . . .
H35B H 0.3373 0.7125 0.7615 0.069 Uiso 1 1 calc GR . . . .
H35C H 0.3028 0.7456 0.6533 0.069 Uiso 1 1 calc GR . . . .
B1 B 0.7342(6) 0.5797(5) 1.0376(5) 0.0184(16) Uani 1 1 d . . . . .
H1 H 0.7454 0.5171 1.0904 0.022 Uiso 1 1 calc R . . . .
B2 B 0.7759(6) 1.0543(5) 0.7553(4) 0.0215(16) Uani 1 1 d . . . . .
H2A H 0.7983 1.1206 0.7304 0.026 Uiso 1 1 calc R . . . .
C36 C 1.0429(10) 0.6186(8) 0.4509(7) 0.070(2) Uani 1 1 d . U . . .
C37 C 1.0564(14) 0.6228(8) 0.3514(8) 0.104(3) Uani 1 1 d . U . . .
H37 H 1.1318 0.6083 0.3238 0.125 Uiso 1 1 calc R . . . .
C38 C 0.9509(13) 0.6496(7) 0.2993(7) 0.088(3) Uani 1 1 d . U . . .
H38 H 0.9532 0.6503 0.2361 0.105 Uiso 1 1 calc R . . . .
C39 C 0.8433(13) 0.6750(8) 0.3423(8) 0.099(3) Uani 1 1 d . U . . .
H39 H 0.7760 0.6974 0.3035 0.118 Uiso 1 1 calc R . . . .
C40 C 0.8249(12) 0.6713(8) 0.4329(7) 0.091(3) Uani 1 1 d . U . . .
H40 H 0.7497 0.6872 0.4601 0.109 Uiso 1 1 calc R . . . .
C41 C 0.9309(11) 0.6408(7) 0.4814(7) 0.071(2) Uani 1 1 d . U . . .
H41 H 0.9230 0.6346 0.5462 0.086 Uiso 1 1 calc R . . . .
C42 C 1.1483(12) 0.5922(9) 0.5129(9) 0.128(5) Uani 1 1 d . U . . .
H42A H 1.2207 0.5788 0.4770 0.192 Uiso 1 1 calc GR . . . .
H42B H 1.1368 0.5352 0.5673 0.192 Uiso 1 1 calc GR . . . .
H42C H 1.1563 0.6454 0.5348 0.192 Uiso 1 1 calc GR . . . .

loop_
_atom_site_aniso_label
_atom_site_aniso_U_11
_atom_site_aniso_U_22
_atom_site_aniso_U_33
_atom_site_aniso_U_23
_atom_site_aniso_U_13
_atom_site_aniso_U_12
Ce1 0.01915(19) 0.0105(2) 0.01504(19) -0.00197(13) -0.00175(13) -0.00718(14)
N1 0.022(3) 0.013(3) 0.018(2) -0.003(2) -0.003(2) -0.007(2)
N2 0.022(3) 0.014(3) 0.019(3) -0.004(2) -0.005(2) -0.005(2)
N3 0.018(3) 0.020(3) 0.016(2) -0.001(2) -0.001(2) -0.011(2)
N4 0.020(3) 0.004(3) 0.025(3) 0.001(2) -0.002(2) -0.006(2)
N5 0.018(2) 0.012(3) 0.016(2) 0.001(2) -0.007(2) -0.004(2)
N6 0.012(2) 0.011(3) 0.020(2) 0.003(2) -0.004(2) -0.004(2)
N7 0.030(3) 0.014(3) 0.014(2) -0.001(2) -0.010(2) -0.006(2)
N8 0.024(3) 0.014(3) 0.022(3) -0.003(2) 0.001(2) -0.009(2)
N9 0.024(3) 0.018(3) 0.020(3) -0.003(2) 0.002(2) -0.011(2)
N10 0.021(3) 0.013(3) 0.020(3) -0.003(2) -0.001(2) -0.006(2)
N11 0.020(2) 0.013(3) 0.015(2) -0.002(2) 0.000(2) -0.007(2)
N12 0.024(3) 0.007(3) 0.021(3) -0.004(2) -0.001(2) -0.006(2)
N13 0.026(3) 0.021(3) 0.022(3) -0.006(2) 0.002(2) -0.008(3)
N14 0.021(3) 0.020(3) 0.028(3) -0.001(2) -0.008(2) -0.004(2)
C1 0.015(3) 0.006(3) 0.034(3) -0.005(3) -0.002(3) -0.002(3)
C2 0.018(3) 0.019(4) 0.042(4) -0.015(3) -0.004(3) -0.005(3)
C3 0.025(3) 0.018(4) 0.029(3) -0.015(3) -0.004(3) -0.004(3)
C4 0.032(4) 0.016(4) 0.040(4) -0.005(3) 0.002(3) -0.015(3)
C5 0.048(4) 0.028(5) 0.034(4) -0.013(3) -0.010(3) -0.004(4)
C6 0.025(3) 0.024(4) 0.017(3) -0.004(3) -0.001(3) -0.013(3)
C7 0.027(3) 0.029(4) 0.024(3) -0.010(3) 0.008(3) -0.017(3)
C8 0.020(3) 0.013(4) 0.027(3) -0.010(3) 0.004(3) -0.008(3)
C9 0.036(4) 0.038(5) 0.024(3) 0.002(3) 0.002(3) -0.014(4)
C10 0.033(4) 0.026(4) 0.037(4) -0.013(3) 0.010(3) -0.005(3)
C11 0.022(3) 0.020(4) 0.017(3) -0.004(3) -0.003(3) -0.001(3)
C12 0.016(3) 0.020(4) 0.024(3) -0.011(3) -0.004(3) -0.002(3)
C13 0.016(3) 0.021(4) 0.022(3) -0.011(3) -0.003(3) -0.007(3)
C14 0.028(3) 0.019(4) 0.027(3) -0.002(3) -0.009(3) 0.001(3)
C15 0.021(3) 0.026(4) 0.027(3) -0.005(3) -0.004(3) -0.014(3)
C16 0.043(4) 0.028(5) 0.014(3) -0.003(3) -0.010(3) -0.005(4)
C17 0.029(4) 0.028(5) 0.029(4) -0.005(3) -0.019(3) 0.007(3)
C18 0.025(3) 0.026(4) 0.020(3) -0.008(3) -0.008(3) -0.002(3)
C19 0.055(5) 0.023(5) 0.033(4) 0.010(3) -0.016(4) -0.003(4)
C20 0.026(3) 0.039(5) 0.036(4) -0.019(3) -0.002(3) -0.004(3)
C21 0.038(4) 0.020(4) 0.022(3) -0.005(3) 0.008(3) -0.012(3)
C22 0.032(4) 0.022(4) 0.025(3) -0.004(3) 0.006(3) -0.007(3)
C23 0.022(3) 0.012(4) 0.018(3) -0.003(2) -0.002(3) -0.002(3)
C24 0.058(5) 0.028(5) 0.050(4) -0.008(4) 0.032(4) -0.023(4)
C25 0.039(4) 0.023(4) 0.032(4) -0.009(3) 0.005(3) -0.005(3)
C26 0.017(3) 0.017(4) 0.026(3) -0.007(3) -0.003(3) -0.008(3)
C27 0.018(3) 0.026(4) 0.021(3) -0.007(3) -0.003(3) -0.009(3)
C28 0.013(3) 0.018(4) 0.014(3) -0.001(2) 0.000(2) -0.006(3)
C29 0.037(4) 0.024(4) 0.033(4) -0.008(3) -0.004(3) -0.020(3)
C30 0.025(3) 0.020(4) 0.019(3) -0.002(3) -0.008(3) -0.011(3)
C31 0.032(4) 0.022(4) 0.015(3) -0.002(3) -0.009(3) 0.004(3)
C32 0.038(4) 0.033(5) 0.020(3) -0.004(3) -0.013(3) -0.002(4)
C33 0.030(4) 0.025(4) 0.028(3) -0.009(3) -0.009(3) -0.001(3)
C34 0.040(4) 0.049(6) 0.022(4) 0.004(3) -0.005(3) -0.010(4)
C35 0.022(4) 0.038(5) 0.070(5) -0.001(4) -0.019(4) -0.010(4)
B1 0.027(4) 0.009(4) 0.020(3) -0.002(3) -0.003(3) -0.010(3)
B2 0.028(4) 0.015(4) 0.019(3) -0.001(3) 0.000(3) -0.008(3)
C36 0.091(4) 0.047(4) 0.071(4) -0.014(3) 0.000(3) -0.018(3)
C37 0.182(9) 0.032(6) 0.087(5) 0.000(4) 0.009(5) -0.037(6)
C38 0.176(9) 0.033(6) 0.056(5) -0.011(4) 0.011(5) -0.034(6)
C39 0.182(9) 0.045(7) 0.065(5) -0.008(5) 0.001(5) -0.031(6)
C40 0.131(7) 0.061(8) 0.075(6) -0.014(5) -0.007(5) -0.015(6)
C41 0.120(6) 0.029(5) 0.068(5) -0.014(4) -0.012(4) -0.018(5)
C42 0.143(8) 0.057(9) 0.163(9) 0.007(7) -0.037(7) -0.032(7)

loop_
_atom_type_symbol
_atom_type_description
_atom_type_scat_dispersion_real
_atom_type_scat_dispersion_imag
_atom_type_scat_source
C C 0.0033 0.0016 'International Tables Vol C Tables 4.2.6.8 and 6.1.1.4'
H H 0.0000 0.0000 'International Tables Vol C Tables 4.2.6.8 and 6.1.1.4'
B B 0.0013 0.0007 'International Tables Vol C Tables 4.2.6.8 and 6.1.1.4'
Ce Ce -0.2486 2.6331 'International Tables Vol C Tables 4.2.6.8 and 6.1.1.4'
N N 0.0061 0.0033 'International Tables Vol C Tables 4.2.6.8 and 6.1.1.4'

loop_
_geom_angle_atom_site_label_1
_geom_angle_atom_site_label_2
_geom_angle_atom_site_label_3
_geom_angle
_geom_angle_site_symmetry_1
_geom_angle_site_symmetry_3
N2 Ce1 N12 140.98(14) . .
N4 Ce1 N2 78.47(14) . .
N4 Ce1 N6 75.79(14) . .
N4 Ce1 N8 102.90(15) . .
N4 Ce1 N12 82.55(13) . .
N6 Ce1 N2 69.01(14) . .
N6 Ce1 N12 73.43(15) . .
N8 Ce1 N2 150.15(14) . .
N8 Ce1 N6 140.68(14) . .
N8 Ce1 N12 67.51(15) . .
N10 Ce1 N2 111.14(15) . .
N10 Ce1 N4 152.10(14) . .
N10 Ce1 N6 83.31(14) . .
N10 Ce1 N8 81.80(15) . .
N10 Ce1 N12 73.83(14) . .
N13 Ce1 N2 84.00(16) . .
N13 Ce1 N4 133.54(14) . .
N13 Ce1 N6 135.71(17) . .
N13 Ce1 N8 73.52(17) . .
N13 Ce1 N10 74.32(14) . .
N13 Ce1 N12 132.25(15) . .
N13 Ce1 N14 32.38(14) . .
N14 Ce1 N2 74.00(16) . .
N14 Ce1 N4 101.17(14) . .
N14 Ce1 N6 142.76(17) . .
N14 Ce1 N8 76.53(16) . .
N14 Ce1 N10 106.64(14) . .
N14 Ce1 N12 143.68(18) . .
N2 N1 B1 123.1(4) . .
C1 N1 N2 110.5(4) . .
C1 N1 B1 126.0(5) . .
N1 N2 Ce1 115.4(3) . .
C3 N2 Ce1 134.8(4) . .
C3 N2 N1 105.0(5) . .
N4 N3 B1 122.6(4) . .
C6 N3 N4 110.1(5) . .
C6 N3 B1 127.2(5) . .
N3 N4 Ce1 121.3(3) . .
C8 N4 Ce1 130.9(4) . .
C8 N4 N3 106.0(4) . .
N6 N5 B1 123.3(5) . .
C11 N5 N6 110.7(4) . .
C11 N5 B1 125.8(5) . .
N5 N6 Ce1 118.9(3) . .
C13 N6 Ce1 136.6(4) . .
C13 N6 N5 104.2(4) . .
N8 N7 B2 122.6(5) . .
C16 N7 N8 110.0(5) . .
C16 N7 B2 127.1(5) . .
N7 N8 Ce1 115.5(4) . .
C18 N8 Ce1 133.6(4) . .
C18 N8 N7 104.8(5) . .
N10 N9 B2 121.5(4) . .
C21 N9 N10 108.7(5) . .
C21 N9 B2 129.7(5) . .
N9 N10 Ce1 121.8(3) . .
C23 N10 Ce1 130.8(4) . .
C23 N10 N9 107.4(4) . .
N12 N11 B2 123.1(4) . .
C26 N11 N12 110.1(4) . .
C26 N11 B2 126.7(5) . .
N11 N12 Ce1 117.8(3) . .
C28 N12 Ce1 136.3(4) . .
C28 N12 N11 105.2(4) . .
N14 N13 Ce1 78.7(3) . .
C31 N13 Ce1 169.3(4) . .
C31 N13 N14 109.7(5) . .
N13 N14 Ce1 69.0(3) . .
C33 N14 Ce1 172.4(4) . .
C33 N14 N13 106.1(5) . .
N1 C1 C2 107.2(5) . .
N1 C1 C4 123.9(5) . .
C2 C1 C4 128.9(5) . .
C1 C2 H2 126.6 . .
C1 C2 C3 106.9(5) . .
C3 C2 H2 126.6 . .
N2 C3 C2 110.4(5) . .
N2 C3 C5 121.9(5) . .
C2 C3 C5 127.7(5) . .
C1 C4 H4A 109.5 . .
C1 C4 H4B 109.5 . .
C1 C4 H4C 109.5 . .
H4A C4 H4B 109.5 . .
H4A C4 H4C 109.5 . .
H4B C4 H4C 109.5 . .
C3 C5 H5A 109.5 . .
C3 C5 H5B 109.5 . .
C3 C5 H5C 109.5 . .
H5A C5 H5B 109.5 . .
H5A C5 H5C 109.5 . .
H5B C5 H5C 109.5 . .
N3 C6 C7 107.7(5) . .
N3 C6 C9 123.4(6) . .
C7 C6 C9 129.0(6) . .
C6 C7 H7 126.7 . .
C6 C7 C8 106.6(6) . .
C8 C7 H7 126.7 . .
N4 C8 C7 109.7(6) . .
N4 C8 C10 121.1(5) . .
C7 C8 C10 129.1(6) . .
C6 C9 H9A 109.5 . .
C6 C9 H9B 109.5 . .
C6 C9 H9C 109.5 . .
H9A C9 H9B 109.5 . .
H9A C9 H9C 109.5 . .
H9B C9 H9C 109.5 . .
C8 C10 H10A 109.5 . .
C8 C10 H10B 109.5 . .
C8 C10 H10C 109.5 . .
H10A C10 H10B 109.5 . .
H10A C10 H10C 109.5 . .
H10B C10 H10C 109.5 . .
N5 C11 C12 107.3(5) . .
N5 C11 C14 124.7(5) . .
C12 C11 C14 127.9(6) . .
C11 C12 H12 126.9 . .
C13 C12 C11 106.1(5) . .
C13 C12 H12 126.9 . .
N6 C13 C12 111.7(5) . .
N6 C13 C15 122.6(5) . .
C12 C13 C15 125.7(5) . .
C11 C14 H14A 109.5 . .
C11 C14 H14B 109.5 . .
C11 C14 H14C 109.5 . .
H14A C14 H14B 109.5 . .
H14A C14 H14C 109.5 . .
H14B C14 H14C 109.5 . .
C13 C15 H15A 109.5 . .
C13 C15 H15B 109.5 . .
C13 C15 H15C 109.5 . .
H15A C15 H15B 109.5 . .
H15A C15 H15C 109.5 . .
H15B C15 H15C 109.5 . .
N7 C16 C17 107.8(6) . .
N7 C16 C19 123.4(6) . .
C17 C16 C19 128.8(7) . .
C16 C17 H17 126.7 . .
C18 C17 C16 106.6(6) . .
C18 C17 H17 126.7 . .
N8 C18 C17 110.8(5) . .
N8 C18 C20 121.1(6) . .
C17 C18 C20 128.1(6) . .
C16 C19 H19A 109.5 . .
C16 C19 H19B 109.5 . .
C16 C19 H19C 109.5 . .
H19A C19 H19B 109.5 . .
H19A C19 H19C 109.5 . .
H19B C19 H19C 109.5 . .
C18 C20 H20A 109.5 . .
C18 C20 H20B 109.5 . .
C18 C20 H20C 109.5 . .
H20A C20 H20B 109.5 . .
H20A C20 H20C 109.5 . .
H20B C20 H20C 109.5 . .
N9 C21 C22 107.6(5) . .
N9 C21 C24 122.5(6) . .
C22 C21 C24 129.8(6) . .
C21 C22 H22 126.2 . .
C21 C22 C23 107.6(6) . .
C23 C22 H22 126.2 . .
N10 C23 C22 108.7(6) . .
N10 C23 C25 121.0(5) . .
C22 C23 C25 130.3(6) . .
C21 C24 H24A 109.5 . .
C21 C24 H24B 109.5 . .
C21 C24 H24C 109.5 . .
H24A C24 H24B 109.5 . .
H24A C24 H24C 109.5 . .
H24B C24 H24C 109.5 . .
C23 C25 H25A 109.5 . .
C23 C25 H25B 109.5 . .
C23 C25 H25C 109.5 . .
H25A C25 H25B 109.5 . .
H25A C25 H25C 109.5 . .
H25B C25 H25C 109.5 . .
N11 C26 C27 107.5(5) . .
N11 C26 C29 123.1(5) . .
C27 C26 C29 129.3(5) . .
C26 C27 H27 127.0 . .
C26 C27 C28 106.1(5) . .
C28 C27 H27 127.0 . .
N12 C28 C27 111.1(5) . .
N12 C28 C30 123.6(5) . .
C27 C28 C30 125.3(5) . .
C26 C29 H29A 109.5 . .
C26 C29 H29B 109.5 . .
C26 C29 H29C 109.5 . .
H29A C29 H29B 109.5 . .
H29A C29 H29C 109.5 . .
H29B C29 H29C 109.5 . .
C28 C30 H30A 109.5 . .
C28 C30 H30B 109.5 . .
C28 C30 H30C 109.5 . .
H30A C30 H30B 109.5 . .
H30A C30 H30C 109.5 . .
H30B C30 H30C 109.5 . .
N13 C31 C32 108.6(5) . .
N13 C31 C34 120.9(5) . .
C32 C31 C34 130.5(5) . .
C31 C32 H32 127.1 . .
C33 C32 C31 105.8(5) . .
C33 C32 H32 127.1 . .
N14 C33 C32 109.9(5) . .
N14 C33 C35 123.0(5) . .
C32 C33 C35 127.1(6) . .
C31 C34 H34A 109.5 . .
C31 C34 H34B 109.5 . .
C31 C34 H34C 109.5 . .
H34A C34 H34B 109.5 . .
H34A C34 H34C 109.5 . .
H34B C34 H34C 109.5 . .
C33 C35 H35A 109.5 . .
C33 C35 H35B 109.5 . .
C33 C35 H35C 109.5 . .
H35A C35 H35B 109.5 . .
H35A C35 H35C 109.5 . .
H35B C35 H35C 109.5 . .
N1 B1 N5 109.8(4) . .
N1 B1 H1 108.0 . .
N3 B1 N1 112.0(5) . .
N3 B1 N5 110.9(5) . .
N3 B1 H1 108.0 . .
N5 B1 H1 108.0 . .
N7 B2 H2A 107.4 . .
N9 B2 N7 112.9(5) . .
N9 B2 H2A 107.4 . .
N11 B2 N7 110.9(5) . .
N11 B2 N9 110.7(6) . .
N11 B2 H2A 107.4 . .
C37 C36 C42 121.4(12) . .
C41 C36 C37 115.8(11) . .
C41 C36 C42 122.8(10) . .
C36 C37 H37 121.7 . .
C38 C37 C36 116.5(12) . .
C38 C37 H37 121.7 . .
C37 C38 H38 120.4 . .
C39 C38 C37 119.2(11) . .
C39 C38 H38 120.4 . .
C38 C39 H39 116.5 . .
C40 C39 C38 127.0(14) . .
C40 C39 H39 116.5 . .
C39 C40 H40 124.5 . .
C39 C40 C41 111.0(13) . .
C41 C40 H40 124.5 . .
C36 C41 C40 130.4(11) . .
C36 C41 H41 114.8 . .
C40 C41 H41 114.8 . .
C36 C42 H42A 109.5 . .
C36 C42 H42B 109.5 . .
C36 C42 H42C 109.5 . .
H42A C42 H42B 109.5 . .
H42A C42 H42C 109.5 . .
H42B C42 H42C 109.5 . .

loop_
_geom_bond_atom_site_label_1
_geom_bond_atom_site_label_2
_geom_bond_distance
_geom_bond_site_symmetry_2
Ce1 N2 2.653(5) .
Ce1 N4 2.582(4) .
Ce1 N6 2.631(5) .
Ce1 N8 2.624(5) .
Ce1 N10 2.546(4) .
Ce1 N12 2.667(4) .
Ce1 N13 2.385(5) .
Ce1 N14 2.505(5) .
N1 N2 1.377(6) .
N1 C1 1.338(7) .
N1 B1 1.539(7) .
N2 C3 1.337(7) .
N3 N4 1.353(7) .
N3 C6 1.339(7) .
N3 B1 1.518(9) .
N4 C8 1.340(7) .
N5 N6 1.382(6) .
N5 C11 1.333(7) .
N5 B1 1.541(7) .
N6 C13 1.341(6) .
N7 N8 1.374(6) .
N7 C16 1.324(8) .
N7 B2 1.539(8) .
N8 C18 1.333(8) .
N9 N10 1.372(7) .
N9 C21 1.345(7) .
N9 B2 1.519(9) .
N10 C23 1.322(7) .
N11 N12 1.371(6) .
N11 C26 1.350(6) .
N11 B2 1.516(8) .
N12 C28 1.324(7) .
N13 N14 1.368(6) .
N13 C31 1.315(7) .
N14 C33 1.339(7) .
C1 C2 1.361(8) .
C1 C4 1.478(8) .
C2 H2 0.9300 .
C2 C3 1.369(8) .
C3 C5 1.472(8) .
C4 H4A 0.9600 .
C4 H4B 0.9600 .
C4 H4C 0.9600 .
C5 H5A 0.9600 .
C5 H5B 0.9600 .
C5 H5C 0.9600 .
C6 C7 1.355(9) .
C6 C9 1.489(9) .
C7 H7 0.9300 .
C7 C8 1.367(8) .
C8 C10 1.466(9) .
C9 H9A 0.9600 .
C9 H9B 0.9600 .
C9 H9C 0.9600 .
C10 H10A 0.9600 .
C10 H10B 0.9600 .
C10 H10C 0.9600 .
C11 C12 1.377(7) .
C11 C14 1.479(8) .
C12 H12 0.9300 .
C12 C13 1.355(8) .
C13 C15 1.484(7) .
C14 H14A 0.9600 .
C14 H14B 0.9600 .
C14 H14C 0.9600 .
C15 H15A 0.9600 .
C15 H15B 0.9600 .
C15 H15C 0.9600 .
C16 C17 1.355(8) .
C16 C19 1.484(8) .
C17 H17 0.9300 .
C17 C18 1.350(9) .
C18 C20 1.489(8) .
C19 H19A 0.9600 .
C19 H19B 0.9600 .
C19 H19C 0.9600 .
C20 H20A 0.9600 .
C20 H20B 0.9600 .
C20 H20C 0.9600 .
C21 C22 1.348(9) .
C21 C24 1.485(8) .
C22 H22 0.9300 .
C22 C23 1.377(8) .
C23 C25 1.468(9) .
C24 H24A 0.9600 .
C24 H24B 0.9600 .
C24 H24C 0.9600 .
C25 H25A 0.9600 .
C25 H25B 0.9600 .
C25 H25C 0.9600 .
C26 C27 1.353(8) .
C26 C29 1.473(8) .
C27 H27 0.9300 .
C27 C28 1.378(7) .
C28 C30 1.494(7) .
C29 H29A 0.9600 .
C29 H29B 0.9600 .
C29 H29C 0.9600 .
C30 H30A 0.9600 .
C30 H30B 0.9600 .
C30 H30C 0.9600 .
C31 C32 1.372(8) .
C31 C34 1.478(8) .
C32 H32 0.9300 .
C32 C33 1.366(8) .
C33 C35 1.483(8) .
C34 H34A 0.9600 .
C34 H34B 0.9600 .
C34 H34C 0.9600 .
C35 H35A 0.9600 .
C35 H35B 0.9600 .
C35 H35C 0.9600 .
B1 H1 0.9800 .
B2 H2A 0.9800 .
C36 C37 1.449(13) .
C36 C41 1.322(13) .
C36 C42 1.470(14) .
C37 H37 0.9300 .
C37 C38 1.388(16) .
C38 H38 0.9300 .
C38 C39 1.371(16) .
C39 H39 0.9300 .
C39 C40 1.323(13) .
C40 H40 0.9300 .
C40 C41 1.366(14) .
C41 H41 0.9300 .
C42 H42A 0.9600 .
C42 H42B 0.9600 .
C42 H42C 0.9600 .

loop_
_geom_torsion_atom_site_label_1
_geom_torsion_atom_site_label_2
_geom_torsion_atom_site_label_3
_geom_torsion_atom_site_label_4
_geom_torsion
_geom_torsion_site_symmetry_1
_geom_torsion_site_symmetry_2
_geom_torsion_site_symmetry_3
_geom_torsion_site_symmetry_4
Ce1 N2 C3 C2 -151.6(4) . . . .
Ce1 N2 C3 C5 28.8(9) . . . .
Ce1 N4 C8 C7 -165.5(4) . . . .
Ce1 N4 C8 C10 12.7(8) . . . .
Ce1 N6 C13 C12 173.9(4) . . . .
Ce1 N6 C13 C15 -6.5(9) . . . .
Ce1 N8 C18 C17 -149.5(5) . . . .
Ce1 N8 C18 C20 31.6(8) . . . .
Ce1 N10 C23 C22 177.1(4) . . . .
Ce1 N10 C23 C25 -3.2(8) . . . .
Ce1 N12 C28 C27 168.2(4) . . . .
Ce1 N12 C28 C30 -12.0(9) . . . .
Ce1 N13 N14 C33 174.0(5) . . . .
Ce1 N13 C31 C32 -142(2) . . . .
Ce1 N13 C31 C34 40(3) . . . .
N1 N2 C3 C2 1.5(7) . . . .
N1 N2 C3 C5 -178.2(6) . . . .
N1 C1 C2 C3 -0.9(7) . . . .
N2 N1 C1 C2 1.9(7) . . . .
N2 N1 C1 C4 -177.9(6) . . . .
N2 N1 B1 N3 80.3(6) . . . .
N2 N1 B1 N5 -43.4(8) . . . .
N3 N4 C8 C7 -1.2(6) . . . .
N3 N4 C8 C10 177.0(5) . . . .
N3 C6 C7 C8 -0.4(6) . . . .
N4 N3 C6 C7 -0.3(6) . . . .
N4 N3 C6 C9 179.1(5) . . . .
N4 N3 B1 N1 -54.3(6) . . . .
N4 N3 B1 N5 68.8(6) . . . .
N5 N6 C13 C12 0.1(6) . . . .
N5 N6 C13 C15 179.7(6) . . . .
N5 C11 C12 C13 -0.8(7) . . . .
N6 N5 C11 C12 0.9(7) . . . .
N6 N5 C11 C14 -177.4(6) . . . .
N6 N5 B1 N1 63.1(7) . . . .
N6 N5 B1 N3 -61.3(7) . . . .
N7 N8 C18 C17 0.5(7) . . . .
N7 N8 C18 C20 -178.3(5) . . . .
N7 C16 C17 C18 -0.8(7) . . . .
N8 N7 C16 C17 1.2(7) . . . .
N8 N7 C16 C19 -178.4(6) . . . .
N8 N7 B2 N9 80.6(6) . . . .
N8 N7 B2 N11 -44.2(8) . . . .
N9 N10 C23 C22 0.9(6) . . . .
N9 N10 C23 C25 -179.5(5) . . . .
N9 C21 C22 C23 0.6(7) . . . .
N10 N9 C21 C22 -0.1(7) . . . .
N10 N9 C21 C24 -179.6(6) . . . .
N10 N9 B2 N7 -64.0(7) . . . .
N10 N9 B2 N11 61.0(6) . . . .
N11 N12 C28 C27 -0.9(7) . . . .
N11 N12 C28 C30 178.9(5) . . . .
N11 C26 C27 C28 -0.7(7) . . . .
N12 N11 C26 C27 0.2(7) . . . .
N12 N11 C26 C29 -178.3(6) . . . .
N12 N11 B2 N7 58.3(8) . . . .
N12 N11 B2 N9 -67.8(7) . . . .
N13 N14 C33 C32 -0.4(8) . . . .
N13 N14 C33 C35 177.4(6) . . . .
N13 C31 C32 C33 0.7(8) . . . .
N14 N13 C31 C32 -1.0(8) . . . .
N14 N13 C31 C34 -179.4(6) . . . .
C1 N1 N2 Ce1 157.1(4) . . . .
C1 N1 N2 C3 -2.1(6) . . . .
C1 N1 B1 N3 -106.9(7) . . . .
C1 N1 B1 N5 129.3(6) . . . .
C1 C2 C3 N2 -0.4(7) . . . .
C1 C2 C3 C5 179.2(7) . . . .
C4 C1 C2 C3 178.9(6) . . . .
C6 N3 N4 Ce1 167.1(3) . . . .
C6 N3 N4 C8 1.0(5) . . . .
C6 N3 B1 N1 129.7(5) . . . .
C6 N3 B1 N5 -107.2(6) . . . .
C6 C7 C8 N4 1.1(6) . . . .
C6 C7 C8 C10 -177.0(6) . . . .
C9 C6 C7 C8 -179.8(5) . . . .
C11 N5 N6 Ce1 -175.8(3) . . . .
C11 N5 N6 C13 -0.6(6) . . . .
C11 N5 B1 N1 -123.2(6) . . . .
C11 N5 B1 N3 112.4(6) . . . .
C11 C12 C13 N6 0.4(7) . . . .
C11 C12 C13 C15 -179.2(6) . . . .
C14 C11 C12 C13 177.4(6) . . . .
C16 N7 N8 Ce1 155.3(4) . . . .
C16 N7 N8 C18 -1.1(6) . . . .
C16 N7 B2 N9 -105.3(7) . . . .
C16 N7 B2 N11 129.8(6) . . . .
C16 C17 C18 N8 0.2(8) . . . .
C16 C17 C18 C20 178.9(6) . . . .
C19 C16 C17 C18 178.7(7) . . . .
C21 N9 N10 Ce1 -177.2(4) . . . .
C21 N9 N10 C23 -0.5(6) . . . .
C21 N9 B2 N7 120.3(6) . . . .
C21 N9 B2 N11 -114.7(6) . . . .
C21 C22 C23 N10 -0.9(7) . . . .
C21 C22 C23 C25 179.5(6) . . . .
C24 C21 C22 C23 -179.9(7) . . . .
C26 N11 N12 Ce1 -171.0(4) . . . .
C26 N11 N12 C28 0.4(6) . . . .
C26 N11 B2 N7 -125.0(6) . . . .
C26 N11 B2 N9 108.9(7) . . . .
C26 C27 C28 N12 1.0(7) . . . .
C26 C27 C28 C30 -178.7(6) . . . .
C29 C26 C27 C28 177.7(6) . . . .
C31 N13 N14 Ce1 -173.1(5) . . . .
C31 N13 N14 C33 0.9(7) . . . .
C31 C32 C33 N14 -0.2(9) . . . .
C31 C32 C33 C35 -177.9(7) . . . .
C34 C31 C32 C33 178.9(8) . . . .
B1 N1 N2 Ce1 -29.2(6) . . . .
B1 N1 N2 C3 171.6(5) . . . .
B1 N1 C1 C2 -171.6(5) . . . .
B1 N1 C1 C4 8.6(9) . . . .
B1 N3 N4 Ce1 -9.5(6) . . . .
B1 N3 N4 C8 -175.6(4) . . . .
B1 N3 C6 C7 176.1(5) . . . .
B1 N3 C6 C9 -4.5(8) . . . .
B1 N5 N6 Ce1 -1.3(7) . . . .
B1 N5 N6 C13 173.9(5) . . . .
B1 N5 C11 C12 -173.4(5) . . . .
B1 N5 C11 C14 8.3(9) . . . .
B2 N7 N8 Ce1 -29.7(6) . . . .
B2 N7 N8 C18 173.9(5) . . . .
B2 N7 C16 C17 -173.5(5) . . . .
B2 N7 C16 C19 6.9(10) . . . .
B2 N9 N10 Ce1 6.3(6) . . . .
B2 N9 N10 C23 -177.0(5) . . . .
B2 N9 C21 C22 176.0(6) . . . .
B2 N9 C21 C24 -3.5(10) . . . .
B2 N11 N12 Ce1 6.1(7) . . . .
B2 N11 N12 C28 177.6(6) . . . .
B2 N11 C26 C27 -176.9(6) . . . .
B2 N11 C26 C29 4.6(10) . . . .
C36 C37 C38 C39 3.3(14) . . . .
C37 C36 C41 C40 -3.1(16) . . . .
C37 C38 C39 C40 -4.8(17) . . . .
C38 C39 C40 C41 2.2(16) . . . .
C39 C40 C41 C36 2.0(16) . . . .
C41 C36 C37 C38 0.1(14) . . . .
C42 C36 C37 C38 -179.3(10) . . . .
C42 C36 C41 C40 176.4(10) . . . .
